data_7237561
loop_
_publ_author_name
'Russell, Steven M.'
'Brewer, Anthony M.'
'Stoltzfus, Dani M.'
'Saghaei, Jaber'
'Burn, Paul L.'

_publ_section_title
;
 Organic light-emitting diodes comprising highly luminescent red-emitting
 dendrimers with carbazole-based dendrons
;
_journal_issue 16
_journal_name_full 'Journal of Materials Chemistry C'
_journal_page_first 4681
_journal_paper_doi 10.1039/C8TC05703F
_journal_volume 7
_journal_year 2019
_chemical_formula_moiety 'C42 H30 Ir N3 S3, C Cl2'
_chemical_formula_sum 'C40 H30 Cl2 Ir N6 S3'
_chemical_formula_weight 953.98
_chemical_name_common 'Tris[2-(4-methyl-2-quinolinyl)-3-thienyl-]iridium (III)'
_chemical_name_systematic 'Tris[2-(4-methyl-2-quinolinyl)-3-thienyl-]iridium (III)'
_space_group_crystal_system triclinic
_space_group_IT_number 2
_space_group_name_Hall '-P 1'
_space_group_name_H-M_alt 'P -1'
_atom_sites_solution_hydrogens geom
_atom_sites_solution_primary dual
_audit_creation_date 2017-02-21
_audit_creation_method
;
Olex2 1.2
(compiled 2017.01.04 svn.r3372 for OlexSys, GUI svn.r5292)
;
_audit_update_record
;
2018-11-13 deposited with the CCDC.	2019-03-28 downloaded from the CCDC.
;
_cell_angle_alpha 83.03(3)
_cell_angle_beta 81.84(3)
_cell_angle_gamma 77.02(3)
_cell_formula_units_Z 4
_cell_length_a 11.047(2)
_cell_length_b 15.964(3)
_cell_length_c 21.775(4)
_cell_measurement_reflns_used 51255
_cell_measurement_temperature 100(2)
_cell_measurement_theta_max 26.375
_cell_measurement_theta_min 0.949
_cell_volume 3688.1(13)
_computing_cell_refinement 'XDS (Kabsch, 1993)'
_computing_data_collection 'BluIce (McPhillips, 2002)'
_computing_data_reduction 'XDS (Kabsch, 1993)'
_computing_molecular_graphics 'Olex2 (Dolomanov et al., 2009)'
_computing_publication_material 'Olex2 (Dolomanov et al., 2009)'
_computing_structure_refinement 'ShelXL (Sheldrick, 2015)'
_computing_structure_solution 'ShelXT (Sheldrick, 2015)'
_diffrn_ambient_temperature 100(2)
_diffrn_measured_fraction_theta_full 0.910
_diffrn_measured_fraction_theta_max 0.906
_diffrn_measurement_device_type 'ADSC Quantum 210r'
_diffrn_measurement_method 'Phi Scan'
_diffrn_radiation_monochromator 'Silicon Double Crystal'
_diffrn_radiation_type Synchrotron
_diffrn_radiation_wavelength 0.7108
_diffrn_reflns_av_R_equivalents 0.0339
_diffrn_reflns_av_unetI/netI 0.0320
_diffrn_reflns_Laue_measured_fraction_full 0.910
_diffrn_reflns_Laue_measured_fraction_max 0.906
_diffrn_reflns_limit_h_max 13
_diffrn_reflns_limit_h_min -13
_diffrn_reflns_limit_k_max 19
_diffrn_reflns_limit_k_min -19
_diffrn_reflns_limit_l_max 27
_diffrn_reflns_limit_l_min -27
_diffrn_reflns_number 51255
_diffrn_reflns_point_group_measured_fraction_full 0.910
_diffrn_reflns_point_group_measured_fraction_max 0.906
_diffrn_reflns_theta_full 25.244
_diffrn_reflns_theta_max 26.375
_diffrn_reflns_theta_min 0.949
_diffrn_source Synchrotron
_diffrn_standards_number 0
_exptl_absorpt_coefficient_mu 3.975
_exptl_absorpt_correction_type multi-scan
_exptl_absorpt_process_details 'XDS (Kabsch, 1993)'
_exptl_crystal_colour 'clear dark orange'
_exptl_crystal_colour_lustre clear
_exptl_crystal_colour_modifier dark
_exptl_crystal_colour_primary orange
_exptl_crystal_density_diffrn 1.718
_exptl_crystal_description plate
_exptl_crystal_F_000 1884
_exptl_crystal_preparation Cyclometallation
_exptl_crystal_size_max 0.2
_exptl_crystal_size_mid 0.08
_exptl_crystal_size_min 0.03
_refine_diff_density_max 1.833
_refine_diff_density_min -1.832
_refine_diff_density_rms 0.110
_refine_ls_extinction_coef 0.0119(3)
_refine_ls_extinction_expression Fc^*^=kFc[1+0.001xFc^2^\l^3^/sin(2\q)]^-1/4^
_refine_ls_extinction_method 'SHELXL-2016/6 (Sheldrick 2016)'
_refine_ls_goodness_of_fit_ref 1.056
_refine_ls_hydrogen_treatment constr
_refine_ls_matrix_type full
_refine_ls_number_parameters 1000
_refine_ls_number_reflns 13663
_refine_ls_number_restraints 0
_refine_ls_restrained_S_all 1.056
_refine_ls_R_factor_all 0.0409
_refine_ls_R_factor_gt 0.0365
_refine_ls_shift/su_max 0.002
_refine_ls_shift/su_mean 0.000
_refine_ls_structure_factor_coef Fsqd
_refine_ls_weighting_details 'w=1/[\s^2^(Fo^2^)+(0.0337P)^2^+14.5618P] where P=(Fo^2^+2Fc^2^)/3'
_refine_ls_weighting_scheme calc
_refine_ls_wR_factor_gt 0.0885
_refine_ls_wR_factor_ref 0.0915
_reflns_Friedel_coverage 0.000
_reflns_number_gt 12310
_reflns_number_total 13663
_reflns_threshold_expression 'I > 2\s(I)'
_cod_data_source_file c8tc05703f2.cif
_cod_data_source_block p1bar_b
_cod_depositor_comments
;
The following automatic conversions were performed:

data item '_exptl_absorpt_correction_type' value 'Multi-Scan' was
changed to 'multi-scan' in accordance with the
/home/saulius/struct/COD-crude-data/automatic-downloads/DataCite-retrospective/RSC/depositions/lib/dictionaries/cif_core.dic
dictionary named 'cif_core.dic' version 2.4.2 last updated on
2011-04-26.

Automatic conversion script
Id: cif_fix_values 6909 2019-04-08 15:41:33Z antanas 
;
_cod_original_cell_volume 3688.2(14)
_cod_database_code 7237561
_shelx_shelxl_version_number 2016/6
_shelx_space_group_comment
;
The symmetry employed for this shelxl refinement is uniquely defined
by the following loop, which should always be used as a source of
symmetry information in preference to the above space-group names.
They are only intended as comments.
;
_olex2_refinement_description
;
1. Fixed Uiso
 At 1.2 times of:
  All C(H) groups
 At 1.5 times of:
  All C(H,H,H) groups
2. Others
 Sof(Cl2B)=Sof(C1AB)=Sof(Cl1B)=1-FVAR(1)
 Sof(Cl1A)=Sof(Cl2A)=Sof(C1AA)=FVAR(1)
 Sof(Cl0B)=Sof(C0AB)=Sof(Cl3A)=1-FVAR(2)
 Sof(Cl1)=Sof(Cl0A)=Sof(C0AA)=FVAR(2)
3.a Aromatic/amide H refined with riding coordinates:
 C4AA(H4AA), C3AA(H3AA), C4(H4), C6AA(H6AA), C10(H10), C5AA(H5AA), C12(H12),
 C13(H13), C16(H16), C18(H18), C22(H22), C23(H23), C24(H24), C25(H25), C28(H28),
  C27(H27), C31(H31), C36(H36), C37(H37), C38(H38), C39(H39), C41(H41),
 C42(H42), C47(H47), C49(H49), C50(H50), C51(H51), C52(H52), C54(H54), C55(H55),
  C60(H60), C62(H62), C63(H63), C64(H64), C65(H65), C67(H67), C68(H68),
 C70(H70), C74(H74), C75(H75), C76(H76), C77(H77)
3.b Idealised Me refined as rotating group:
 C14(H14A,H14B,H14C), C26(H26A,H26B,H26C), C35(H35A,H35B,H35C), C48(H48A,H48B,
 H48C), C61(H61A,H61B,H61C), C78(H78A,H78B,H78C)
;
_olex2_exptl_crystal_mounting_method 'In oil on loop.'
_olex2_submission_special_instructions 'No special instructions were received'

loop_
_space_group_symop_operation_xyz
'x, y, z'
'-x, -y, -z'

loop_
_atom_site_label
_atom_site_type_symbol
_atom_site_fract_x
_atom_site_fract_y
_atom_site_fract_z
_atom_site_U_iso_or_equiv
_atom_site_adp_type
_atom_site_occupancy
_atom_site_site_symmetry_order
_atom_site_calc_flag
_atom_site_refinement_flags_posn
_atom_site_refinement_flags_occupancy
_atom_site_disorder_assembly
_atom_site_disorder_group
Ir1 Ir 0.22421(2) 0.80901(2) 0.15905(2) 0.03078(8) Uani 1 1 d . . . .
C4AA C 0.5682(5) 0.8398(4) 0.2142(3) 0.0449(13) Uani 1 1 d . . . .
H4AA H 0.652493 0.817622 0.221880 0.054 Uiso 1 1 calc R . . .
S1 S 0.47148(15) 0.56759(12) 0.08992(11) 0.0661(5) Uani 1 1 d . . . .
C1 C 0.3133(5) 0.6871(4) 0.1480(3) 0.0417(12) Uani 1 1 d . . . .
S2 S 0.49001(12) 0.94478(9) 0.22387(7) 0.0396(3) Uani 1 1 d . . . .
Ir2 Ir 0.62023(2) 0.31623(2) 0.35390(2) 0.02878(8) Uani 1 1 d . . . .
C2 C 0.3911(5) 0.6750(4) 0.0933(3) 0.0460(14) Uani 1 1 d . . . .
N2 N 0.3265(4) 0.8215(3) 0.0627(2) 0.0397(10) Uani 1 1 d . . . .
C3 C 0.3734(5) 0.8400(3) 0.1851(3) 0.0379(11) Uani 1 1 d . . . .
S3 S 0.00945(16) 0.70960(11) 0.33191(7) 0.0542(4) Uani 1 1 d . . . .
C3AA C 0.3189(5) 0.6081(4) 0.1867(3) 0.0493(15) Uani 1 1 d . . . .
H3AA H 0.271835 0.603809 0.226537 0.059 Uiso 1 1 calc R . . .
S4 S 0.76547(15) 0.37707(9) 0.15449(7) 0.0466(3) Uani 1 1 d . . . .
C4 C 0.3974(6) 0.5394(4) 0.1615(4) 0.063(2) Uani 1 1 d . . . .
H4 H 0.409989 0.482284 0.181360 0.076 Uiso 1 1 calc R . . .
N4 N 0.1522(4) 0.9474(3) 0.1773(2) 0.0321(9) Uani 1 1 d . . . .
C5 C 0.1572(5) 0.7792(3) 0.2463(3) 0.0402(12) Uani 1 1 d . . . .
S5 S 0.34718(12) 0.15668(10) 0.33206(8) 0.0453(3) Uani 1 1 d . . . .
C2AA C 0.4046(5) 0.7459(4) 0.0484(3) 0.0452(14) Uani 1 1 d . . . .
S6 S 0.35626(13) 0.55985(9) 0.40730(8) 0.0469(3) Uani 1 1 d . . . .
C6 C 0.3372(5) 0.8944(4) 0.0230(3) 0.0439(13) Uani 1 1 d . . . .
N6 N 0.0552(4) 0.7613(3) 0.1461(2) 0.0327(9) Uani 1 1 d . . . .
C7 C 0.6496(5) 0.3268(3) 0.2611(2) 0.0352(11) Uani 1 1 d . . . .
C7AA C 0.4314(6) 0.8922(6) -0.0295(3) 0.0595(19) Uani 1 1 d . . . .
N8 N 0.7933(4) 0.3697(3) 0.3358(2) 0.0336(9) Uani 1 1 d . . . .
C8 C 0.5097(6) 0.8106(6) -0.0431(3) 0.067(2) Uani 1 1 d . . . .
C9 C 0.4648(5) 0.2738(3) 0.3507(2) 0.0326(10) Uani 1 1 d . . . .
C6AA C 0.4941(6) 0.7401(6) -0.0045(3) 0.0622(19) Uani 1 1 d . . . .
H6AA H 0.544556 0.685387 -0.013328 0.075 Uiso 1 1 calc R . . .
N10 N 0.6951(4) 0.1736(3) 0.3508(2) 0.0309(9) Uani 1 1 d . . . .
C10 C 0.2530(6) 0.9724(4) 0.0338(3) 0.0487(14) Uani 1 1 d . . . .
H10 H 0.186243 0.973846 0.066616 0.058 Uiso 1 1 calc R . . .
C11 C 0.5226(5) 0.4372(3) 0.3553(3) 0.0351(11) Uani 1 1 d . . . .
C5AA C 0.2663(8) 1.0467(5) -0.0028(3) 0.066(2) Uani 1 1 d . . . .
H5AA H 0.208643 1.099442 0.004663 0.079 Uiso 1 1 calc R . . .
N12 N 0.5526(4) 0.3243(3) 0.4557(2) 0.0321(9) Uani 1 1 d . . . .
C12 C 0.3653(9) 1.0451(7) -0.0515(4) 0.082(3) Uani 1 1 d . . . .
H12 H 0.376822 1.097112 -0.075505 0.099 Uiso 1 1 calc R . . .
C13 C 0.4442(8) 0.9693(7) -0.0642(4) 0.077(3) Uani 1 1 d . . . .
H13 H 0.509727 0.968963 -0.097629 0.093 Uiso 1 1 calc R . . .
C14 C 0.6088(7) 0.8027(9) -0.0992(4) 0.105(4) Uani 1 1 d . . . .
H14A H 0.571312 0.831375 -0.136529 0.157 Uiso 1 1 calc GR . . .
H14B H 0.642821 0.741559 -0.104864 0.157 Uiso 1 1 calc GR . . .
H14C H 0.676315 0.830102 -0.092588 0.157 Uiso 1 1 calc GR . . .
C15 C 0.3582(5) 0.9233(3) 0.1999(2) 0.0348(11) Uani 1 1 d . . . .
C16 C 0.4966(5) 0.7930(4) 0.1946(3) 0.0434(13) Uani 1 1 d . . . .
H16 H 0.525390 0.733848 0.187664 0.052 Uiso 1 1 calc R . . .
C17 C 0.2382(5) 0.9825(3) 0.1949(2) 0.0318(10) Uani 1 1 d . . . .
C18 C 0.2152(5) 1.0699(3) 0.2075(2) 0.0366(11) Uani 1 1 d . . . .
H18 H 0.280566 1.092075 0.219334 0.044 Uiso 1 1 calc R . . .
C19 C 0.1009(5) 1.1227(3) 0.2030(2) 0.0348(11) Uani 1 1 d . . . .
C20 C 0.0039(5) 1.0862(3) 0.1885(2) 0.0324(10) Uani 1 1 d . . . .
C22 C -0.0611(5) 0.9628(3) 0.1577(3) 0.0412(12) Uani 1 1 d . . . .
H22 H -0.041663 0.904913 0.146931 0.049 Uiso 1 1 calc R . . .
C21 C 0.0323(5) 0.9983(3) 0.1744(2) 0.0329(10) Uani 1 1 d . . . .
C23 C -0.1821(5) 1.0108(4) 0.1565(3) 0.0442(13) Uani 1 1 d . . . .
H23 H -0.245176 0.985623 0.145401 0.053 Uiso 1 1 calc R . . .
C24 C -0.2115(5) 1.0959(4) 0.1715(3) 0.0415(12) Uani 1 1 d . . . .
H24 H -0.294889 1.128251 0.171175 0.050 Uiso 1 1 calc R . . .
C25 C -0.1217(5) 1.1332(3) 0.1866(2) 0.0361(11) Uani 1 1 d . . . .
H25 H -0.143155 1.191644 0.196106 0.043 Uiso 1 1 calc R . . .
C26 C 0.0785(6) 1.2165(3) 0.2141(3) 0.0424(12) Uani 1 1 d . . . .
H26A H 0.156619 1.229872 0.222444 0.064 Uiso 1 1 calc GR . . .
H26B H 0.014877 1.228161 0.249991 0.064 Uiso 1 1 calc GR . . .
H26C H 0.049435 1.252443 0.177088 0.064 Uiso 1 1 calc GR . . .
C28 C 0.1245(6) 0.7530(4) 0.3541(3) 0.0536(17) Uani 1 1 d . . . .
H28 H 0.137590 0.753147 0.396263 0.064 Uiso 1 1 calc R . . .
C27 C 0.1938(6) 0.7867(4) 0.3053(3) 0.0459(14) Uani 1 1 d . . . .
H27 H 0.260742 0.812953 0.309762 0.055 Uiso 1 1 calc R . . .
C29 C 0.0562(5) 0.7394(4) 0.2539(2) 0.0412(13) Uani 1 1 d . . . .
C30 C 0.0028(5) 0.7268(3) 0.2006(2) 0.0361(11) Uani 1 1 d . . . .
C31 C -0.0936(5) 0.6817(3) 0.2020(3) 0.0409(13) Uani 1 1 d . . . .
H31 H -0.128534 0.658575 0.241079 0.049 Uiso 1 1 calc R . . .
C32 C -0.1382(5) 0.6701(3) 0.1491(3) 0.0414(13) Uani 1 1 d . . . .
C33 C -0.0842(5) 0.7063(3) 0.0908(3) 0.0397(12) Uani 1 1 d . . . .
C34 C 0.0124(5) 0.7520(3) 0.0916(3) 0.0360(11) Uani 1 1 d . . . .
C35 C -0.2371(5) 0.6183(4) 0.1506(4) 0.0542(16) Uani 1 1 d . . . .
H35A H -0.200715 0.565313 0.130307 0.081 Uiso 1 1 calc GR . . .
H35B H -0.305822 0.652506 0.128464 0.081 Uiso 1 1 calc GR . . .
H35C H -0.269019 0.603446 0.193929 0.081 Uiso 1 1 calc GR . . .
C36 C -0.1218(6) 0.6980(4) 0.0331(3) 0.0505(15) Uani 1 1 d . . . .
H36 H -0.186933 0.668310 0.032142 0.061 Uiso 1 1 calc R . . .
C37 C -0.0666(7) 0.7318(5) -0.0216(3) 0.0590(17) Uani 1 1 d . . . .
H37 H -0.091239 0.723918 -0.060224 0.071 Uiso 1 1 calc R . . .
C38 C 0.0268(6) 0.7783(5) -0.0204(3) 0.0559(16) Uani 1 1 d . . . .
H38 H 0.063799 0.803106 -0.058314 0.067 Uiso 1 1 calc R . . .
C39 C 0.0647(5) 0.7880(4) 0.0348(3) 0.0431(13) Uani 1 1 d . . . .
H39 H 0.127797 0.819767 0.034753 0.052 Uiso 1 1 calc R . . .
C40 C 0.7486(5) 0.3646(3) 0.2354(2) 0.0366(11) Uani 1 1 d . . . .
C41 C 0.5876(5) 0.3077(3) 0.2131(3) 0.0385(12) Uani 1 1 d . . . .
H41 H 0.517112 0.281465 0.221075 0.046 Uiso 1 1 calc R . . .
C42 C 0.6397(6) 0.3310(4) 0.1541(3) 0.0472(14) Uani 1 1 d . . . .
H42 H 0.609317 0.322427 0.117185 0.057 Uiso 1 1 calc R . . .
C43 C 0.8244(5) 0.3894(3) 0.2752(3) 0.0349(11) Uani 1 1 d . . . .
C44 C 0.8652(5) 0.3893(3) 0.3769(3) 0.0350(11) Uani 1 1 d . . . .
C45 C 0.9706(5) 0.4284(3) 0.3558(3) 0.0370(11) Uani 1 1 d . . . .
C46 C 0.9992(5) 0.4492(3) 0.2907(3) 0.0399(12) Uani 1 1 d . . . .
C47 C 0.9257(5) 0.4304(3) 0.2523(3) 0.0393(12) Uani 1 1 d . . . .
H47 H 0.941928 0.444852 0.208736 0.047 Uiso 1 1 calc R . . .
C48 C 1.1084(5) 0.4901(4) 0.2653(3) 0.0512(15) Uani 1 1 d . . . .
H48A H 1.186557 0.449282 0.273076 0.077 Uiso 1 1 calc GR . . .
H48B H 1.102185 0.542379 0.285956 0.077 Uiso 1 1 calc GR . . .
H48C H 1.107638 0.505232 0.220354 0.077 Uiso 1 1 calc GR . . .
C49 C 1.0439(5) 0.4420(4) 0.4005(3) 0.0428(13) Uani 1 1 d . . . .
H49 H 1.112372 0.469382 0.387195 0.051 Uiso 1 1 calc R . . .
C50 C 1.0190(5) 0.4171(4) 0.4616(3) 0.0505(15) Uani 1 1 d . . . .
H50 H 1.071638 0.424728 0.490445 0.061 Uiso 1 1 calc R . . .
C51 C 0.9141(5) 0.3795(5) 0.4827(3) 0.0504(15) Uani 1 1 d . . . .
H51 H 0.896230 0.362272 0.525711 0.061 Uiso 1 1 calc R . . .
C52 C 0.8387(5) 0.3678(4) 0.4413(3) 0.0430(13) Uani 1 1 d . . . .
H52 H 0.766723 0.344792 0.456353 0.052 Uiso 1 1 calc R . . .
C53 C 0.4534(5) 0.4577(3) 0.4108(3) 0.0391(12) Uani 1 1 d . . . .
C54 C 0.4995(5) 0.5089(3) 0.3092(3) 0.0451(13) Uani 1 1 d . . . .
H54 H 0.539829 0.508633 0.267688 0.054 Uiso 1 1 calc R . . .
C55 C 0.4139(6) 0.5775(4) 0.3309(3) 0.0510(15) Uani 1 1 d . . . .
H55 H 0.388637 0.630058 0.306037 0.061 Uiso 1 1 calc R . . .
C56 C 0.4633(5) 0.3957(3) 0.4645(3) 0.0361(11) Uani 1 1 d . . . .
C57 C 0.5700(5) 0.2625(4) 0.5053(2) 0.0357(11) Uani 1 1 d . . . .
C58 C 0.4939(5) 0.2706(4) 0.5638(3) 0.0395(12) Uani 1 1 d . . . .
C59 C 0.3964(5) 0.3459(4) 0.5714(3) 0.0456(14) Uani 1 1 d . . . .
C60 C 0.3843(5) 0.4071(4) 0.5214(3) 0.0435(13) Uani 1 1 d . . . .
H60 H 0.321427 0.458346 0.524991 0.052 Uiso 1 1 calc R . . .
C61 C 0.3124(6) 0.3569(5) 0.6315(3) 0.0585(17) Uani 1 1 d . . . .
H61A H 0.265843 0.310380 0.639916 0.088 Uiso 1 1 calc GR . . .
H61B H 0.253461 0.412729 0.628410 0.088 Uiso 1 1 calc GR . . .
H61C H 0.362822 0.354662 0.665444 0.088 Uiso 1 1 calc GR . . .
C62 C 0.6667(5) 0.1896(4) 0.4989(3) 0.0477(14) Uani 1 1 d . . . .
H62 H 0.718980 0.184175 0.460393 0.057 Uiso 1 1 calc R . . .
C63 C 0.6886(6) 0.1256(5) 0.5468(3) 0.066(2) Uani 1 1 d . . . .
H63 H 0.755378 0.076913 0.541213 0.079 Uiso 1 1 calc R . . .
C64 C 0.6118(6) 0.1323(5) 0.6039(3) 0.0586(19) Uani 1 1 d . . . .
H64 H 0.624802 0.087443 0.636666 0.070 Uiso 1 1 calc R . . .
C65 C 0.5182(5) 0.2037(4) 0.6121(3) 0.0483(14) Uani 1 1 d . . . .
H65 H 0.468166 0.208527 0.651305 0.058 Uiso 1 1 calc R . . .
C66 C 0.4829(4) 0.1876(3) 0.3433(3) 0.0338(11) Uani 1 1 d . . . .
C67 C 0.3368(5) 0.3149(4) 0.3492(3) 0.0418(12) Uani 1 1 d . . . .
H67 H 0.305282 0.374273 0.354718 0.050 Uiso 1 1 calc R . . .
C68 C 0.2637(5) 0.2605(4) 0.3392(3) 0.0476(14) Uani 1 1 d . . . .
H68 H 0.176451 0.278068 0.336423 0.057 Uiso 1 1 calc R . . .
C69 C 0.6057(5) 0.1330(3) 0.3420(2) 0.0325(10) Uani 1 1 d . . . .
C70 C 0.6309(5) 0.0444(3) 0.3339(3) 0.0390(12) Uani 1 1 d . . . .
H70 H 0.564007 0.018101 0.329270 0.047 Uiso 1 1 calc R . . .
C71 C 0.7479(5) -0.0040(3) 0.3327(3) 0.0411(13) Uani 1 1 d . . . .
C72 C 0.8460(5) 0.0369(3) 0.3424(3) 0.0407(13) Uani 1 1 d . . . .
C73 C 0.8148(4) 0.1249(3) 0.3528(2) 0.0331(11) Uani 1 1 d . . . .
C74 C 0.9086(5) 0.1637(4) 0.3668(3) 0.0403(13) Uani 1 1 d . . . .
H74 H 0.889704 0.223202 0.373486 0.048 Uiso 1 1 calc R . . .
C75 C 1.0281(5) 0.1156(4) 0.3709(3) 0.0514(16) Uani 1 1 d . . . .
H75 H 1.089899 0.141758 0.382184 0.062 Uiso 1 1 calc R . . .
C76 C 1.0597(5) 0.0287(4) 0.3588(3) 0.0554(18) Uani 1 1 d . . . .
H76 H 1.143262 -0.003008 0.359872 0.066 Uiso 1 1 calc R . . .
C77 C 0.9704(5) -0.0097(4) 0.3455(3) 0.0500(16) Uani 1 1 d . . . .
H77 H 0.991545 -0.069007 0.338166 0.060 Uiso 1 1 calc R . . .
C78 C 0.7745(6) -0.0986(4) 0.3226(3) 0.0554(16) Uani 1 1 d . . . .
H78A H 0.696356 -0.115244 0.317840 0.083 Uiso 1 1 calc GR . . .
H78B H 0.810886 -0.133000 0.358505 0.083 Uiso 1 1 calc GR . . .
H78C H 0.833474 -0.109099 0.284845 0.083 Uiso 1 1 calc GR . . .
Cl1A Cl 1.1295(4) 0.1578(4) 0.51115(19) 0.0904(15) Uani 0.572(5) 1 d . P A 1
Cl2A Cl 1.3930(4) 0.0820(3) 0.50917(19) 0.0819(13) Uani 0.572(5) 1 d . P A 1
C1AA C 1.2811(16) 0.1801(10) 0.5032(9) 0.055(4) Uani 0.572(5) 1 d . P A 1
Cl2B Cl 1.1872(6) 0.2301(4) 0.5115(3) 0.090(2) Uani 0.428(5) 1 d . P A 2
C1AB C 1.3236(18) 0.1521(11) 0.5003(11) 0.045(4) Uani 0.428(5) 1 d . P A 2
Cl1B Cl 1.3010(6) 0.0510(3) 0.4926(2) 0.0860(19) Uani 0.428(5) 1 d . P A 2
Cl1 Cl -0.2684(3) 0.4991(3) 0.00706(16) 0.0486(9) Uani 0.533(7) 1 d . P B 1
Cl0A Cl -0.0665(4) 0.5305(3) -0.0858(2) 0.0850(18) Uani 0.533(7) 1 d . P B 1
C0AA C -0.1603(19) 0.4626(15) -0.0541(9) 0.048(5) Uani 0.533(7) 1 d . P B 1
Cl0B Cl -0.2032(9) 0.5863(4) -0.1047(3) 0.119(3) Uani 0.467(7) 1 d . P B 2
C0AB C -0.169(4) 0.470(3) -0.0756(13) 0.098(13) Uani 0.467(7) 1 d . P B 2
Cl3A Cl -0.1990(11) 0.4667(6) 0.0064(3) 0.113(3) Uani 0.467(7) 1 d . P B 2

loop_
_atom_site_aniso_label
_atom_site_aniso_U_11
_atom_site_aniso_U_22
_atom_site_aniso_U_33
_atom_site_aniso_U_23
_atom_site_aniso_U_13
_atom_site_aniso_U_12
Ir1 0.02954(11) 0.03079(11) 0.03035(12) -0.00559(7) -0.00502(7) -0.00050(7)
C4AA 0.032(3) 0.053(3) 0.044(3) -0.003(3) -0.008(2) 0.003(2)
S1 0.0412(8) 0.0555(10) 0.1045(15) -0.0448(10) -0.0171(9) 0.0091(7)
C1 0.035(3) 0.041(3) 0.050(3) -0.015(2) -0.013(2) 0.001(2)
S2 0.0332(6) 0.0496(8) 0.0379(7) -0.0067(6) -0.0086(5) -0.0083(5)
Ir2 0.02563(10) 0.02680(11) 0.03347(12) -0.00416(7) -0.00619(7) -0.00225(7)
C2 0.033(3) 0.047(3) 0.059(4) -0.024(3) -0.010(3) 0.001(2)
N2 0.034(2) 0.055(3) 0.034(2) -0.010(2) -0.0039(19) -0.014(2)
C3 0.035(3) 0.040(3) 0.035(3) -0.005(2) -0.005(2) 0.000(2)
S3 0.0568(9) 0.0514(8) 0.0370(7) 0.0058(6) 0.0085(7) 0.0113(7)
C3AA 0.042(3) 0.033(3) 0.074(4) -0.001(3) -0.020(3) -0.004(2)
S4 0.0609(9) 0.0408(7) 0.0338(7) 0.0012(5) -0.0050(6) -0.0046(6)
C4 0.050(4) 0.039(3) 0.103(6) -0.012(3) -0.024(4) -0.001(3)
N4 0.030(2) 0.033(2) 0.031(2) -0.0056(16) -0.0071(17) 0.0012(16)
C5 0.044(3) 0.033(3) 0.038(3) -0.006(2) -0.007(2) 0.006(2)
S5 0.0298(6) 0.0458(8) 0.0651(10) -0.0214(7) -0.0076(6) -0.0081(5)
C2AA 0.028(2) 0.067(4) 0.044(3) -0.024(3) -0.005(2) -0.008(2)
S6 0.0399(7) 0.0323(7) 0.0672(10) -0.0165(6) -0.0046(7) 0.0003(5)
C6 0.040(3) 0.059(4) 0.037(3) -0.002(3) -0.008(2) -0.020(3)
N6 0.031(2) 0.032(2) 0.033(2) -0.0034(16) -0.0025(17) -0.0009(16)
C7 0.036(2) 0.027(2) 0.039(3) -0.004(2) -0.008(2) 0.0052(19)
C7AA 0.045(3) 0.107(6) 0.039(3) -0.003(3) -0.009(3) -0.043(4)
N8 0.0280(19) 0.032(2) 0.042(2) -0.0061(17) 0.0004(18) -0.0083(16)
C8 0.034(3) 0.129(7) 0.047(4) -0.029(4) 0.004(3) -0.029(4)
C9 0.030(2) 0.032(2) 0.035(3) -0.0068(19) -0.007(2) -0.0015(19)
C6AA 0.034(3) 0.109(6) 0.049(4) -0.031(4) -0.001(3) -0.017(3)
N10 0.0242(18) 0.032(2) 0.034(2) -0.0015(16) -0.0016(16) -0.0020(16)
C10 0.062(4) 0.058(4) 0.035(3) 0.002(3) -0.013(3) -0.029(3)
C11 0.030(2) 0.032(2) 0.045(3) -0.011(2) -0.009(2) -0.0018(19)
C5AA 0.090(5) 0.071(5) 0.050(4) 0.011(3) -0.029(4) -0.044(4)
N12 0.0289(19) 0.038(2) 0.032(2) -0.0111(17) -0.0038(17) -0.0078(17)
C12 0.100(7) 0.121(8) 0.050(4) 0.033(5) -0.033(4) -0.083(6)
C13 0.065(5) 0.140(8) 0.043(4) 0.018(5) -0.016(3) -0.066(6)
C14 0.050(4) 0.213(13) 0.058(5) -0.030(6) 0.018(4) -0.049(6)
C15 0.032(2) 0.043(3) 0.030(3) -0.006(2) -0.008(2) -0.006(2)
C16 0.038(3) 0.047(3) 0.043(3) -0.008(2) -0.010(2) 0.003(2)
C17 0.034(2) 0.035(3) 0.027(2) -0.0043(19) -0.006(2) -0.005(2)
C18 0.040(3) 0.041(3) 0.030(3) -0.007(2) -0.008(2) -0.007(2)
C19 0.043(3) 0.035(3) 0.025(2) -0.0076(19) -0.001(2) -0.005(2)
C20 0.036(2) 0.038(3) 0.023(2) -0.0027(19) -0.0065(19) -0.004(2)
C22 0.035(3) 0.033(3) 0.055(3) -0.010(2) -0.012(2) 0.002(2)
C21 0.032(2) 0.034(2) 0.030(2) -0.0029(19) -0.005(2) -0.0008(19)
C23 0.037(3) 0.042(3) 0.054(4) -0.008(3) -0.014(3) -0.002(2)
C24 0.034(3) 0.042(3) 0.043(3) -0.003(2) -0.009(2) 0.005(2)
C25 0.041(3) 0.028(2) 0.034(3) -0.0024(19) -0.004(2) 0.003(2)
C26 0.050(3) 0.035(3) 0.042(3) -0.010(2) -0.006(3) -0.005(2)
C28 0.067(4) 0.049(3) 0.031(3) -0.006(2) -0.007(3) 0.020(3)
C27 0.053(3) 0.041(3) 0.038(3) -0.008(2) -0.013(3) 0.008(2)
C29 0.042(3) 0.042(3) 0.031(3) 0.001(2) 0.001(2) 0.003(2)
C30 0.032(2) 0.031(2) 0.037(3) 0.000(2) 0.002(2) 0.0047(19)
C31 0.034(3) 0.035(3) 0.047(3) 0.000(2) 0.004(2) -0.001(2)
C32 0.030(2) 0.029(2) 0.061(4) -0.006(2) 0.000(2) -0.001(2)
C33 0.036(3) 0.034(3) 0.048(3) -0.011(2) -0.006(2) -0.002(2)
C34 0.032(2) 0.033(2) 0.042(3) -0.008(2) -0.003(2) -0.004(2)
C35 0.036(3) 0.043(3) 0.082(5) 0.000(3) -0.001(3) -0.010(2)
C36 0.040(3) 0.051(3) 0.064(4) -0.012(3) -0.008(3) -0.011(3)
C37 0.064(4) 0.076(5) 0.047(4) -0.015(3) -0.018(3) -0.023(4)
C38 0.059(4) 0.076(5) 0.041(3) -0.003(3) -0.008(3) -0.029(3)
C39 0.042(3) 0.055(3) 0.037(3) -0.008(2) -0.008(2) -0.015(3)
C40 0.044(3) 0.029(2) 0.034(3) -0.002(2) -0.005(2) -0.003(2)
C41 0.043(3) 0.029(2) 0.042(3) -0.007(2) -0.015(2) 0.002(2)
C42 0.060(4) 0.040(3) 0.040(3) -0.005(2) -0.019(3) 0.002(3)
C43 0.037(3) 0.023(2) 0.041(3) -0.0032(19) -0.003(2) -0.0005(19)
C44 0.030(2) 0.031(2) 0.044(3) -0.012(2) -0.002(2) -0.0026(19)
C45 0.030(2) 0.029(2) 0.050(3) -0.013(2) 0.001(2) -0.0023(19)
C46 0.032(2) 0.026(2) 0.057(3) 0.000(2) -0.002(2) -0.0010(19)
C47 0.043(3) 0.028(2) 0.043(3) -0.001(2) 0.002(2) -0.006(2)
C48 0.040(3) 0.039(3) 0.071(4) 0.006(3) 0.000(3) -0.010(2)
C49 0.026(2) 0.042(3) 0.062(4) -0.019(3) -0.004(2) -0.004(2)
C50 0.036(3) 0.061(4) 0.060(4) -0.025(3) -0.008(3) -0.011(3)
C51 0.036(3) 0.077(4) 0.045(3) -0.016(3) -0.004(3) -0.018(3)
C52 0.036(3) 0.058(3) 0.039(3) -0.016(2) 0.002(2) -0.016(2)
C53 0.035(3) 0.029(2) 0.051(3) -0.012(2) -0.002(2) -0.002(2)
C54 0.043(3) 0.030(3) 0.057(4) 0.000(2) -0.005(3) 0.000(2)
C55 0.044(3) 0.036(3) 0.069(4) -0.002(3) -0.009(3) 0.001(2)
C56 0.032(2) 0.041(3) 0.041(3) -0.013(2) -0.005(2) -0.012(2)
C57 0.030(2) 0.047(3) 0.034(3) -0.006(2) -0.006(2) -0.013(2)
C58 0.034(3) 0.053(3) 0.035(3) -0.009(2) -0.002(2) -0.017(2)
C59 0.040(3) 0.056(3) 0.045(3) -0.022(3) 0.006(3) -0.017(3)
C60 0.039(3) 0.044(3) 0.049(3) -0.021(2) 0.002(2) -0.008(2)
C61 0.054(4) 0.070(4) 0.051(4) -0.020(3) 0.013(3) -0.016(3)
C62 0.034(3) 0.066(4) 0.036(3) 0.005(3) 0.000(2) -0.002(3)
C63 0.046(3) 0.086(5) 0.045(4) 0.017(3) -0.001(3) 0.014(3)
C64 0.044(3) 0.083(5) 0.038(3) 0.017(3) -0.005(3) -0.003(3)
C65 0.044(3) 0.077(4) 0.030(3) -0.003(3) -0.005(2) -0.027(3)
C66 0.027(2) 0.037(3) 0.039(3) -0.011(2) -0.006(2) -0.0048(19)
C67 0.030(2) 0.042(3) 0.054(3) -0.013(2) -0.011(2) 0.001(2)
C68 0.028(2) 0.051(3) 0.064(4) -0.021(3) -0.013(3) 0.004(2)
C69 0.031(2) 0.028(2) 0.037(3) -0.0068(19) -0.002(2) -0.0037(19)
C70 0.039(3) 0.035(3) 0.043(3) -0.008(2) -0.001(2) -0.007(2)
C71 0.045(3) 0.031(3) 0.040(3) -0.002(2) 0.005(2) 0.001(2)
C72 0.036(3) 0.036(3) 0.036(3) 0.008(2) 0.007(2) 0.008(2)
C73 0.025(2) 0.036(3) 0.031(3) 0.003(2) 0.0030(19) 0.0022(19)
C74 0.027(2) 0.043(3) 0.046(3) 0.009(2) -0.003(2) -0.004(2)
C75 0.026(2) 0.059(4) 0.062(4) 0.018(3) -0.002(2) -0.008(2)
C76 0.028(3) 0.058(4) 0.060(4) 0.021(3) 0.006(3) 0.014(3)
C77 0.038(3) 0.051(3) 0.045(3) 0.011(3) 0.012(2) 0.006(2)
C78 0.062(4) 0.033(3) 0.062(4) -0.006(3) 0.003(3) 0.005(3)
Cl1A 0.072(2) 0.146(4) 0.061(2) -0.022(2) -0.0082(18) -0.032(2)
Cl2A 0.096(3) 0.077(3) 0.072(2) -0.0001(18) -0.014(2) -0.018(2)
C1AA 0.061(11) 0.031(9) 0.069(9) -0.009(7) -0.012(8) 0.005(7)
Cl2B 0.113(5) 0.078(4) 0.067(3) -0.006(2) -0.002(3) 0.001(3)
C1AB 0.043(11) 0.023(10) 0.069(11) -0.009(8) -0.015(9) 0.000(7)
Cl1B 0.142(5) 0.058(3) 0.067(3) -0.001(2) -0.030(3) -0.033(3)
Cl1 0.0448(17) 0.061(2) 0.0382(15) -0.0134(13) 0.0045(13) -0.0073(14)
Cl0A 0.101(3) 0.079(3) 0.075(3) -0.027(2) 0.042(2) -0.041(2)
C0AA 0.036(6) 0.070(11) 0.044(12) -0.046(9) 0.003(7) -0.009(6)
Cl0B 0.223(9) 0.074(3) 0.084(4) -0.002(3) -0.052(4) -0.066(5)
C0AB 0.10(2) 0.12(2) 0.052(18) -0.034(15) 0.004(14) 0.033(15)
Cl3A 0.156(8) 0.112(6) 0.068(3) -0.007(3) -0.002(4) -0.032(5)

loop_
_atom_type_symbol
_atom_type_description
_atom_type_scat_dispersion_real
_atom_type_scat_dispersion_imag
_atom_type_scat_source
C C 0.0033 0.0016 'International Tables Vol C Tables 4.2.6.8 and 6.1.1.4'
H H 0.0000 0.0000 'International Tables Vol C Tables 4.2.6.8 and 6.1.1.4'
Cl Cl 0.1484 0.1585 'International Tables Vol C Tables 4.2.6.8 and 6.1.1.4'
Ir Ir -1.4442 7.9887 'International Tables Vol C Tables 4.2.6.8 and 6.1.1.4'
N N 0.0061 0.0033 'International Tables Vol C Tables 4.2.6.8 and 6.1.1.4'
S S 0.1246 0.1234 'International Tables Vol C Tables 4.2.6.8 and 6.1.1.4'

loop_
_geom_angle_atom_site_label_1
_geom_angle_atom_site_label_2
_geom_angle_atom_site_label_3
_geom_angle
C1 Ir1 N2 78.0(2)
C1 Ir1 N4 170.84(19)
C1 Ir1 N6 83.91(19)
C3 Ir1 C1 93.1(2)
C3 Ir1 N2 84.10(19)
C3 Ir1 N4 77.82(19)
C3 Ir1 N6 170.07(19)
N4 Ir1 N2 101.72(17)
C5 Ir1 C1 92.7(2)
C5 Ir1 N2 169.84(19)
C5 Ir1 C3 92.5(2)
C5 Ir1 N4 86.85(19)
C5 Ir1 N6 78.2(2)
N6 Ir1 N2 104.42(16)
N6 Ir1 N4 104.92(15)
S2 C4AA H4AA 123.7
C16 C4AA H4AA 123.7
C16 C4AA S2 112.5(4)
C4 S1 C2 90.7(3)
C2 C1 Ir1 115.4(4)
C2 C1 C3AA 110.9(5)
C3AA C1 Ir1 133.6(5)
C4AA S2 C15 90.0(3)
C7 Ir2 N8 78.2(2)
C7 Ir2 C9 89.9(2)
C7 Ir2 N10 87.42(18)
C7 Ir2 N12 168.63(17)
N8 Ir2 N10 102.90(15)
N8 Ir2 N12 106.39(16)
C9 Ir2 N8 167.88(19)
C9 Ir2 N10 78.24(17)
C9 Ir2 N12 85.01(18)
C11 Ir2 C7 92.2(2)
C11 Ir2 N8 87.69(18)
C11 Ir2 C9 90.8(2)
C11 Ir2 N10 169.06(18)
C11 Ir2 N12 77.8(2)
N12 Ir2 N10 101.42(15)
C1 C2 S1 112.1(5)
C1 C2 C2AA 120.8(5)
C2AA C2 S1 127.0(5)
C2AA N2 Ir1 111.4(4)
C2AA N2 C6 117.6(5)
C6 N2 Ir1 129.9(4)
C15 C3 Ir1 116.2(4)
C15 C3 C16 109.8(5)
C16 C3 Ir1 134.0(4)
C28 S3 C29 90.1(3)
C1 C3AA H3AA 123.0
C4 C3AA C1 114.0(7)
C4 C3AA H3AA 123.0
C42 S4 C40 90.4(3)
S1 C4 H4 123.9
C3AA C4 S1 112.2(6)
C3AA C4 H4 123.9
C17 N4 Ir1 112.7(3)
C17 N4 C21 117.9(4)
C21 N4 Ir1 129.3(4)
C27 C5 Ir1 133.6(5)
C29 C5 Ir1 115.9(4)
C29 C5 C27 110.5(5)
C68 S5 C66 90.2(3)
N2 C2AA C2 113.8(5)
N2 C2AA C6AA 122.5(6)
C6AA C2AA C2 123.6(6)
C55 S6 C53 89.7(3)
N2 C6 C7AA 121.7(6)
N2 C6 C10 119.3(5)
C10 C6 C7AA 119.0(6)
C30 N6 Ir1 111.6(4)
C30 N6 C34 119.0(5)
C34 N6 Ir1 128.8(3)
C40 C7 Ir2 115.2(4)
C40 C7 C41 110.2(5)
C41 C7 Ir2 134.6(4)
C6 C7AA C8 118.3(6)
C13 C7AA C6 118.7(8)
C13 C7AA C8 123.0(7)
C43 N8 Ir2 112.0(4)
C43 N8 C44 117.5(4)
C44 N8 Ir2 130.3(3)
C7AA C8 C14 121.3(8)
C6AA C8 C7AA 118.4(6)
C6AA C8 C14 120.2(9)
C66 C9 Ir2 115.2(4)
C66 C9 C67 110.7(5)
C67 C9 Ir2 133.9(4)
C2AA C6AA H6AA 119.3
C8 C6AA C2AA 121.3(7)
C8 C6AA H6AA 119.3
C69 N10 Ir2 111.4(3)
C69 N10 C73 117.7(4)
C73 N10 Ir2 130.8(3)
C6 C10 H10 119.8
C5AA C10 C6 120.4(7)
C5AA C10 H10 119.8
C53 C11 Ir2 115.6(4)
C53 C11 C54 109.9(5)
C54 C11 Ir2 134.3(4)
C10 C5AA H5AA 120.0
C10 C5AA C12 120.1(9)
C12 C5AA H5AA 120.0
C56 N12 Ir2 110.7(3)
C56 N12 C57 117.7(4)
C57 N12 Ir2 130.2(3)
C5AA C12 H12 119.9
C13 C12 C5AA 120.1(7)
C13 C12 H12 119.9
C7AA C13 H13 119.3
C12 C13 C7AA 121.4(7)
C12 C13 H13 119.3
C8 C14 H14A 109.5
C8 C14 H14B 109.5
C8 C14 H14C 109.5
H14A C14 H14B 109.5
H14A C14 H14C 109.5
H14B C14 H14C 109.5
C3 C15 S2 113.6(4)
C3 C15 C17 119.2(5)
C17 C15 S2 127.2(4)
C4AA C16 C3 114.1(5)
C4AA C16 H16 122.9
C3 C16 H16 122.9
N4 C17 C15 114.0(4)
N4 C17 C18 122.9(5)
C18 C17 C15 123.0(5)
C17 C18 H18 119.5
C19 C18 C17 121.0(5)
C19 C18 H18 119.5
C18 C19 C20 117.9(5)
C18 C19 C26 120.7(5)
C20 C19 C26 121.4(5)
C19 C20 C21 119.1(5)
C19 C20 C25 123.2(5)
C25 C20 C21 117.7(5)
C21 C22 H22 119.6
C23 C22 H22 119.6
C23 C22 C21 120.7(5)
N4 C21 C20 121.0(5)
C22 C21 N4 119.4(5)
C22 C21 C20 119.6(5)
C22 C23 H23 119.9
C22 C23 C24 120.2(6)
C24 C23 H23 119.9
C23 C24 H24 119.7
C25 C24 C23 120.5(5)
C25 C24 H24 119.7
C20 C25 H25 119.4
C24 C25 C20 121.3(5)
C24 C25 H25 119.4
C19 C26 H26A 109.5
C19 C26 H26B 109.5
C19 C26 H26C 109.5
H26A C26 H26B 109.5
H26A C26 H26C 109.5
H26B C26 H26C 109.5
S3 C28 H28 123.5
C27 C28 S3 112.9(5)
C27 C28 H28 123.5
C5 C27 H27 123.1
C28 C27 C5 113.8(6)
C28 C27 H27 123.1
C5 C29 S3 112.8(5)
C5 C29 C30 119.8(5)
C30 C29 S3 127.5(4)
N6 C30 C29 113.8(5)
N6 C30 C31 121.2(5)
C31 C30 C29 125.0(5)
C30 C31 H31 119.0
C32 C31 C30 122.0(5)
C32 C31 H31 119.0
C31 C32 C33 117.8(5)
C31 C32 C35 121.8(6)
C33 C32 C35 120.3(6)
C34 C33 C32 118.3(5)
C36 C33 C32 123.0(5)
C36 C33 C34 118.7(5)
N6 C34 C33 121.8(5)
N6 C34 C39 119.8(5)
C39 C34 C33 118.4(5)
C32 C35 H35A 109.5
C32 C35 H35B 109.5
C32 C35 H35C 109.5
H35A C35 H35B 109.5
H35A C35 H35C 109.5
H35B C35 H35C 109.5
C33 C36 H36 119.3
C37 C36 C33 121.4(6)
C37 C36 H36 119.3
C36 C37 H37 120.2
C36 C37 C38 119.6(7)
C38 C37 H37 120.2
C37 C38 H38 119.8
C39 C38 C37 120.4(6)
C39 C38 H38 119.8
C34 C39 H39 119.3
C38 C39 C34 121.4(6)
C38 C39 H39 119.3
C7 C40 S4 113.3(4)
C7 C40 C43 119.9(5)
C43 C40 S4 126.8(4)
C7 C41 H41 123.3
C42 C41 C7 113.4(5)
C42 C41 H41 123.3
S4 C42 H42 123.7
C41 C42 S4 112.7(5)
C41 C42 H42 123.7
N8 C43 C40 114.4(5)
N8 C43 C47 122.6(5)
C47 C43 C40 123.1(5)
N8 C44 C45 121.8(5)
N8 C44 C52 120.0(5)
C52 C44 C45 118.2(5)
C46 C45 C44 118.6(5)
C49 C45 C44 118.5(5)
C49 C45 C46 122.8(5)
C45 C46 C48 121.4(6)
C47 C46 C45 117.7(5)
C47 C46 C48 120.9(6)
C43 C47 H47 119.1
C46 C47 C43 121.8(5)
C46 C47 H47 119.1
C46 C48 H48A 109.5
C46 C48 H48B 109.5
C46 C48 H48C 109.5
H48A C48 H48B 109.5
H48A C48 H48C 109.5
H48B C48 H48C 109.5
C45 C49 H49 119.2
C50 C49 C45 121.6(5)
C50 C49 H49 119.2
C49 C50 H50 120.0
C49 C50 C51 119.9(6)
C51 C50 H50 120.0
C50 C51 H51 119.9
C52 C51 C50 120.2(6)
C52 C51 H51 119.9
C44 C52 H52 119.3
C51 C52 C44 121.4(5)
C51 C52 H52 119.3
C11 C53 S6 113.8(4)
C11 C53 C56 119.8(5)
C56 C53 S6 126.3(4)
C11 C54 H54 123.4
C55 C54 C11 113.1(6)
C55 C54 H54 123.4
S6 C55 H55 123.3
C54 C55 S6 113.4(5)
C54 C55 H55 123.3
N12 C56 C53 114.0(5)
N12 C56 C60 122.5(5)
C60 C56 C53 123.5(5)
N12 C57 C58 122.3(5)
N12 C57 C62 119.3(5)
C62 C57 C58 118.4(5)
C57 C58 C59 118.9(5)
C65 C58 C57 118.4(5)
C65 C58 C59 122.6(5)
C58 C59 C61 121.0(6)
C60 C59 C58 117.0(5)
C60 C59 C61 122.0(6)
C56 C60 H60 119.2
C59 C60 C56 121.5(5)
C59 C60 H60 119.2
C59 C61 H61A 109.5
C59 C61 H61B 109.5
C59 C61 H61C 109.5
H61A C61 H61B 109.5
H61A C61 H61C 109.5
H61B C61 H61C 109.5
C57 C62 H62 119.0
C63 C62 C57 121.9(6)
C63 C62 H62 119.0
C62 C63 H63 120.1
C62 C63 C64 119.8(6)
C64 C63 H63 120.1
C63 C64 H64 120.1
C65 C64 C63 119.7(6)
C65 C64 H64 120.1
C58 C65 H65 119.2
C64 C65 C58 121.7(5)
C64 C65 H65 119.2
C9 C66 S5 113.2(4)
C9 C66 C69 120.7(5)
C69 C66 S5 126.1(4)
C9 C67 H67 123.3
C68 C67 C9 113.4(5)
C68 C67 H67 123.3
S5 C68 H68 123.8
C67 C68 S5 112.5(4)
C67 C68 H68 123.8
N10 C69 C66 114.1(4)
N10 C69 C70 122.4(5)
C70 C69 C66 123.5(5)
C69 C70 H70 119.3
C71 C70 C69 121.4(5)
C71 C70 H70 119.3
C70 C71 C72 117.9(5)
C70 C71 C78 121.0(6)
C72 C71 C78 121.1(5)
C73 C72 C71 118.4(5)
C73 C72 C77 119.5(6)
C77 C72 C71 122.0(5)
N10 C73 C72 122.2(5)
N10 C73 C74 119.2(5)
C74 C73 C72 118.6(5)
C73 C74 H74 119.9
C75 C74 C73 120.1(6)
C75 C74 H74 119.9
C74 C75 H75 119.5
C74 C75 C76 121.1(6)
C76 C75 H75 119.5
C75 C76 H76 120.2
C77 C76 C75 119.5(5)
C77 C76 H76 120.2
C72 C77 H77 119.5
C76 C77 C72 121.1(6)
C76 C77 H77 119.5
C71 C78 H78A 109.5
C71 C78 H78B 109.5
C71 C78 H78C 109.5
H78A C78 H78B 109.5
H78A C78 H78C 109.5
H78B C78 H78C 109.5
Cl2A C1AA Cl1A 109.4(10)
Cl1B C1AB Cl2B 114.7(12)
Cl0A C0AA Cl1 115.2(12)
Cl3A C0AB Cl0B 105.5(19)

loop_
_geom_bond_atom_site_label_1
_geom_bond_atom_site_label_2
_geom_bond_distance
Ir1 C1 2.001(5)
Ir1 N2 2.247(5)
Ir1 C3 1.996(6)
Ir1 N4 2.237(4)
Ir1 C5 1.980(6)
Ir1 N6 2.234(4)
C4AA H4AA 0.9500
C4AA S2 1.727(6)
C4AA C16 1.343(9)
S1 C2 1.749(6)
S1 C4 1.714(9)
C1 C2 1.374(9)
C1 C3AA 1.422(8)
S2 C15 1.730(5)
Ir2 C7 1.993(5)
Ir2 N8 2.232(4)
Ir2 C9 1.995(5)
Ir2 N10 2.247(4)
Ir2 C11 1.991(5)
Ir2 N12 2.247(4)
C2 C2AA 1.424(9)
N2 C2AA 1.358(8)
N2 C6 1.380(7)
C3 C15 1.374(8)
C3 C16 1.429(7)
S3 C28 1.726(8)
S3 C29 1.744(5)
C3AA H3AA 0.9500
C3AA C4 1.355(9)
S4 C40 1.738(5)
S4 C42 1.713(7)
C4 H4 0.9500
N4 C17 1.326(7)
N4 C21 1.395(6)
C5 C27 1.426(8)
C5 C29 1.384(8)
S5 C66 1.736(5)
S5 C68 1.719(6)
C2AA C6AA 1.405(8)
S6 C53 1.739(5)
S6 C55 1.708(7)
C6 C7AA 1.430(8)
C6 C10 1.400(9)
N6 C30 1.355(6)
N6 C34 1.372(7)
C7 C40 1.384(8)
C7 C41 1.425(8)
C7AA C8 1.431(12)
C7AA C13 1.389(11)
N8 C43 1.333(7)
N8 C44 1.382(7)
C8 C6AA 1.348(12)
C8 C14 1.519(9)
C9 C66 1.372(7)
C9 C67 1.422(7)
C6AA H6AA 0.9500
N10 C69 1.342(6)
N10 C73 1.379(6)
C10 H10 0.9500
C10 C5AA 1.371(9)
C11 C53 1.368(8)
C11 C54 1.430(8)
C5AA H5AA 0.9500
C5AA C12 1.410(12)
N12 C56 1.343(7)
N12 C57 1.375(7)
C12 H12 0.9500
C12 C13 1.355(14)
C13 H13 0.9500
C14 H14A 0.9800
C14 H14B 0.9800
C14 H14C 0.9800
C15 C17 1.455(7)
C16 H16 0.9500
C17 C18 1.414(7)
C18 H18 0.9500
C18 C19 1.361(7)
C19 C20 1.416(8)
C19 C26 1.505(7)
C20 C21 1.430(7)
C20 C25 1.425(7)
C22 H22 0.9500
C22 C21 1.393(8)
C22 C23 1.386(7)
C23 H23 0.9500
C23 C24 1.392(8)
C24 H24 0.9500
C24 C25 1.361(8)
C25 H25 0.9500
C26 H26A 0.9800
C26 H26B 0.9800
C26 H26C 0.9800
C28 H28 0.9500
C28 C27 1.350(9)
C27 H27 0.9500
C29 C30 1.430(8)
C30 C31 1.408(8)
C31 H31 0.9500
C31 C32 1.363(9)
C32 C33 1.436(8)
C32 C35 1.506(8)
C33 C34 1.425(7)
C33 C36 1.409(9)
C34 C39 1.402(8)
C35 H35A 0.9800
C35 H35B 0.9800
C35 H35C 0.9800
C36 H36 0.9500
C36 C37 1.367(10)
C37 H37 0.9500
C37 C38 1.403(9)
C38 H38 0.9500
C38 C39 1.365(9)
C39 H39 0.9500
C40 C43 1.430(8)
C41 H41 0.9500
C41 C42 1.374(8)
C42 H42 0.9500
C43 C47 1.421(7)
C44 C45 1.435(7)
C44 C52 1.408(8)
C45 C46 1.424(8)
C45 C49 1.417(8)
C46 C47 1.346(8)
C46 C48 1.504(7)
C47 H47 0.9500
C48 H48A 0.9800
C48 H48B 0.9800
C48 H48C 0.9800
C49 H49 0.9500
C49 C50 1.348(9)
C50 H50 0.9500
C50 C51 1.417(8)
C51 H51 0.9500
C51 C52 1.364(9)
C52 H52 0.9500
C53 C56 1.437(8)
C54 H54 0.9500
C54 C55 1.360(8)
C55 H55 0.9500
C56 C60 1.416(8)
C57 C58 1.426(7)
C57 C62 1.397(8)
C58 C59 1.431(8)
C58 C65 1.413(8)
C59 C60 1.372(9)
C59 C61 1.497(8)
C60 H60 0.9500
C61 H61A 0.9800
C61 H61B 0.9800
C61 H61C 0.9800
C62 H62 0.9500
C62 C63 1.375(8)
C63 H63 0.9500
C63 C64 1.403(9)
C64 H64 0.9500
C64 C65 1.367(10)
C65 H65 0.9500
C66 C69 1.436(7)
C67 H67 0.9500
C67 C68 1.366(8)
C68 H68 0.9500
C69 C70 1.408(7)
C70 H70 0.9500
C70 C71 1.347(8)
C71 C72 1.437(9)
C71 C78 1.510(8)
C72 C73 1.409(8)
C72 C77 1.414(7)
C73 C74 1.405(8)
C74 H74 0.9500
C74 C75 1.379(7)
C75 H75 0.9500
C75 C76 1.400(10)
C76 H76 0.9500
C76 C77 1.352(10)
C77 H77 0.9500
C78 H78A 0.9800
C78 H78B 0.9800
C78 H78C 0.9800
Cl1A C1AA 1.770(19)
Cl2A C1AA 1.768(15)
Cl2B C1AB 1.734(18)
C1AB Cl1B 1.719(19)
Cl1 C0AA 1.722(19)
Cl0A C0AA 1.69(2)
Cl0B C0AB 1.87(4)
C0AB Cl3A 1.77(3)
